data_9013895
loop_
_publ_author_name
'Gentsch, M.'
'Weber, K.'

_publ_section_title
;
 Structure of langite, Cu4[(OH)6|SO4]*2H2O
;
_journal_name_full 'Acta Crystallographica, Section C'
_journal_page_first 1309
_journal_page_last 1311
_journal_paper_doi 10.1107/S0108270184007769
_journal_volume 40
_journal_year 1984
_chemical_compound_source 'Allihies mine, County Cork, Ireland'
_chemical_formula_structural Cu4(SO4)(OH)6*2(H2O)
_chemical_formula_sum 'Cu4 H10 O12 S'
_chemical_name_mineral Langite
_space_group_IT_number 7
_symmetry_space_group_name_Hall 'P -2yc'
_symmetry_space_group_name_H-M 'P 1 c 1'
_cell_angle_alpha 90
_cell_angle_beta 90.00
_cell_angle_gamma 90
_cell_formula_units_Z 2
_cell_length_a 7.137
_cell_length_b 6.031
_cell_length_c 11.217
_cell_volume 482.816
_database_code_amcsd 0009993
_exptl_crystal_density_diffrn 3.359
_cod_depositor_comments
;
         Z inserted to be consistent with given formula
                                          miguel
;
_cod_original_formula_sum 'Cu4 S O12 H10'
_cod_database_code 9013895

loop_
_space_group_symop_operation_xyz
x,y,z
x,-y,1/2+z

loop_
_atom_site_aniso_label
_atom_site_aniso_U_11
_atom_site_aniso_U_22
_atom_site_aniso_U_33
_atom_site_aniso_U_12
_atom_site_aniso_U_13
_atom_site_aniso_U_23
Cu1 0.01500 0.00860 0.00850 0.00060 -0.00070 0.00130
Cu2 0.01530 0.00860 0.00820 0.00210 0.00020 0.00110
Cu3 0.01510 0.00680 0.00880 0.00020 -0.00180 0.00000
Cu4 0.01290 0.00670 0.00910 0.00040 -0.00260 0.00030
S 0.00910 0.01880 0.01360 -0.00010 -0.00080 0.00010
O1 0.02300 0.03300 0.02500 0.00300 -0.00600 0.01300
O2 0.00900 0.01500 0.01900 0.00200 0.00000 0.01300
O3 0.01800 0.03000 0.02600 -0.01100 0.00000 -0.00100
O4 0.01700 0.03800 0.03100 -0.00800 0.00000 -0.00100
O5 0.01200 0.01000 0.01300 0.00000 0.00000 0.01000
O6 0.01100 0.01200 0.01000 0.00000 -0.00100 0.00100
O7 0.01000 0.00900 0.01300 -0.00200 -0.00200 -0.00300
O8 0.01200 0.01000 0.01100 -0.00100 -0.00100 0.00200
O9 0.01200 0.00700 0.01300 0.00200 -0.00100 0.00000
O10 0.01400 0.01100 0.00800 0.00000 -0.00100 -0.00200
O11 0.01500 0.01900 0.03200 0.00000 -0.00100 -0.00100
O12 0.02200 0.03700 0.03400 0.00100 -0.00400 0.00300

loop_
_atom_site_label
_atom_site_fract_x
_atom_site_fract_y
_atom_site_fract_z
_atom_site_U_iso_or_equiv
Cu1 0.00000 -0.00270 0.50000 0.01013
Cu2 0.00700 0.50810 0.49790 0.01013
Cu3 -0.00270 0.24480 0.24680 0.01013
Cu4 -0.00910 0.74560 0.24830 0.01013
S 0.42260 0.18220 0.08290 0.01393
O1 0.48030 0.04760 0.18610 0.02660
O2 0.21730 0.23040 0.09160 0.01393
O3 0.52400 0.39380 0.07920 0.02533
O4 0.45980 0.93970 0.47200 0.02786
O5 0.13910 0.74400 0.05600 0.01140
O6 0.88280 0.51000 0.65980 0.01140
O7 0.85880 0.24630 0.94310 0.01013
O8 0.11200 0.00150 0.33980 0.01140
O9 0.87540 0.00600 0.66320 0.01140
O10 0.11120 0.50400 0.83720 0.01140
O11 0.73860 0.26200 0.40230 0.02153
O12 0.48270 0.57950 0.30350 0.03040
H1 0.27900 0.74400 0.06000 ?
H2 0.26300 0.35800 0.13300 ?
H3 0.71900 0.24600 0.94300 ?
H4 0.22800 0.98100 0.38300 ?
H5 0.74300 0.01200 0.17100 ?
H6 0.23500 0.52400 0.32600 ?
H7 0.65200 0.36800 0.36900 ?
H8 0.64500 0.15400 0.42600 ?
H9 0.48200 0.73400 0.26400 ?
H10 0.49600 0.51800 0.22900 ?

loop_
_cod_related_entry_id
_cod_related_entry_database
_cod_related_entry_code
1 AMCSD 0009993
